data_4082055
loop_
_publ_author_name
'Albuerne, Isabel G.'
'Alvarez, M. Angeles'
'Garc\'ia, M. Esther'
'Garc\'ia-Viv\'o, Daniel'
'Ruiz, Miguel A.'

_publ_section_title
;
 Novel Dimerization of Maleic Anhydride at a Mo2 Complex: Phase-Driven
 Keto/Enol Tautomerism in a Phosphinidenium--Ylide Complex
;
_journal_issue 21
_journal_name_full Organometallics
_journal_page_first 6178
_journal_paper_doi 10.1021/om4009586
_journal_volume 32
_journal_year 2013
_chemical_compound_source 'synthesis as described'
_chemical_formula_moiety 'C41 H52 Mo2 O8 P2, C H2 Cl2'
_chemical_formula_sum 'C42 H54 Cl2 Mo2 O8 P2'
_chemical_formula_weight 1011.57
_chemical_name_systematic
;
 ?
;
_space_group_IT_number 60
_symmetry_cell_setting orthorhombic
_symmetry_Int_Tables_number 60
_symmetry_space_group_name_Hall '-P 2ac 2b'
_symmetry_space_group_name_H-M 'P b n a'
_atom_sites_solution_hydrogens geom
_atom_sites_solution_primary direct
_atom_sites_solution_secondary difmap
_audit_conform_dict_location ftp://ftp.iucr.org/pub/cif_core.dic
_audit_conform_dict_name cif_core.dic
_audit_conform_dict_version 2.4
_audit_creation_method 'WinGX routine CIF_UPDATE'
_cell_angle_alpha 90
_cell_angle_beta 90
_cell_angle_gamma 90
_cell_formula_units_Z 8
_cell_length_a 14.3294(4)
_cell_length_b 23.0287(5)
_cell_length_c 27.1137(7)
_cell_measurement_reflns_used 9237
_cell_measurement_temperature 122.9(3)
_cell_measurement_theta_max 74.5472
_cell_measurement_theta_min 3.2572
_cell_measurement_wavelength 1.54184
_cell_volume 8947.2(4)
_computing_cell_refinement
;
CrysAlis RED, Oxford Diffraction Ltd.,
Version 1.171.31.7 (release 18-10-2006 CrysAlis171 .NET)
(compiled Oct 18 2006,16:28:17)
;
_computing_data_collection
;
CrysAlis CCD, Oxford Diffraction Ltd.,
Version 1.171.31.7 (release 18-10-2006 CrysAlis171 .NET)
(compiled Oct 18 2006,16:28:17)
;
_computing_data_reduction
;
CrysAlis RED, Oxford Diffraction Ltd.,
Version 1.171.31.7 (release 18-10-2006 CrysAlis171 .NET)
(compiled Oct 18 2006,16:28:17)
;
_computing_molecular_graphics 'Ortep-3 for Windows (Farrugia, 1997)'
_computing_publication_material 'WinGX publication routines (Farrugia, 1999)'
_computing_structure_refinement 'SHELXL-97 (Sheldrick, 2008)'
_computing_structure_solution 'SHELXS-97 (Sheldrick, 2008)'
_diffrn_ambient_temperature 122.9(3)
_diffrn_measured_fraction_theta_full 0.973
_diffrn_measured_fraction_theta_max 0.973
_diffrn_measurement_device_type 'ONYX CCD'
_diffrn_measurement_method CCD
_diffrn_radiation_monochromator graphite
_diffrn_radiation_probe x-ray
_diffrn_radiation_source 'Nova (Cu) X-ray Source'
_diffrn_radiation_type CuK\a
_diffrn_radiation_wavelength 1.54184
_diffrn_reflns_av_R_equivalents 0.0568
_diffrn_reflns_av_unetI/netI 0.0574
_diffrn_reflns_limit_h_max 17
_diffrn_reflns_limit_h_min -9
_diffrn_reflns_limit_k_max 28
_diffrn_reflns_limit_k_min -26
_diffrn_reflns_limit_l_max 20
_diffrn_reflns_limit_l_min -33
_diffrn_reflns_number 20523
_diffrn_reflns_theta_full 74.72
_diffrn_reflns_theta_max 74.72
_diffrn_reflns_theta_min 3.26
_exptl_absorpt_coefficient_mu 6.767
_exptl_absorpt_correction_T_max 1.00000
_exptl_absorpt_correction_T_min 0.83614
_exptl_absorpt_correction_type multi-scan
_exptl_absorpt_process_details
;
CrysAlisPro, Agilent Technologies,
Version 1.171.35.19 (release 27-10-2011 CrysAlis171 .NET)
(compiled Oct 27 2011,15:02:11)
Empirical absorption correction using spherical harmonics,
 implemented in SCALE3 ABSPACK scaling algorithm.
;
_exptl_crystal_colour green
_exptl_crystal_density_diffrn 1.502
_exptl_crystal_density_method 'not measured'
_exptl_crystal_description needle
_exptl_crystal_F_000 4144
_exptl_crystal_size_max 0.18
_exptl_crystal_size_mid 0.05
_exptl_crystal_size_min 0.04
_refine_diff_density_max 1.238
_refine_diff_density_min -2.181
_refine_diff_density_rms 0.125
_refine_ls_extinction_method none
_refine_ls_goodness_of_fit_ref 1.095
_refine_ls_hydrogen_treatment mixed
_refine_ls_matrix_type full
_refine_ls_number_parameters 537
_refine_ls_number_reflns 8915
_refine_ls_number_restraints 3
_refine_ls_restrained_S_all 1.095
_refine_ls_R_factor_all 0.0821
_refine_ls_R_factor_gt 0.074
_refine_ls_shift/su_max 0.001
_refine_ls_shift/su_mean 0
_refine_ls_structure_factor_coef Fsqd
_refine_ls_weighting_details 'calc w=1/[\s^2^(Fo^2^)+(0.0593P)^2^+62.9772P] where P=(Fo^2^+2Fc^2^)/3'
_refine_ls_weighting_scheme calc
_refine_ls_wR_factor_gt 0.1827
_refine_ls_wR_factor_ref 0.1882
_reflns_number_gt 7706
_reflns_number_total 8915
_reflns_threshold_expression >2\s(I)
_cod_data_source_file om4009586_si_002.cif
_cod_data_source_block compound4
_cod_database_code 4082055

loop_
_symmetry_equiv_pos_as_xyz
x,y,z
1/2-x,-y,1/2+z
x,1/2-y,-z
1/2-x,1/2+y,1/2-z
-x,-y,-z
1/2+x,y,1/2-z
-x,1/2+y,z
1/2+x,1/2-y,1/2+z

loop_
_atom_site_label
_atom_site_type_symbol
_atom_site_fract_x
_atom_site_fract_y
_atom_site_fract_z
_atom_site_U_iso_or_equiv
_atom_site_adp_type
_atom_site_occupancy
_atom_site_symmetry_multiplicity
_atom_site_calc_flag
_atom_site_refinement_flags
_atom_site_disorder_assembly
_atom_site_disorder_group
Mo1 Mo 0.29650(4) 0.57917(2) 0.365292(19) 0.03505(16) Uani 1 1 d . . .
Mo2 Mo 0.23836(4) 0.38245(2) 0.338696(19) 0.03525(16) Uani 1 1 d . . .
P1 P 0.33076(12) 0.47813(7) 0.33210(6) 0.0314(3) Uani 1 1 d . B .
O9 O 0.4972(4) 0.5690(2) 0.4098(2) 0.0489(12) Uani 1 1 d . . .
O10 O 0.1538(4) 0.5057(3) 0.4261(2) 0.0589(15) Uani 1 1 d . . .
O2 O 0.4030(5) 0.5227(4) 0.2208(2) 0.083(2) Uani 1 1 d . . .
O1 O 0.5214(5) 0.5525(3) 0.2687(2) 0.0673(18) Uani 1 1 d . B .
O3 O 0.6465(5) 0.5545(2) 0.3187(3) 0.0656(17) Uani 1 1 d . B .
O5 O 0.5391(4) 0.3787(2) 0.3439(2) 0.0454(12) Uani 1 1 d D B .
O8 O 0.7792(4) 0.3029(2) 0.4108(2) 0.0601(15) Uani 1 1 d . . .
O4 O 0.6398(4) 0.3055(2) 0.3765(3) 0.0650(18) Uani 1 1 d D . .
C9 C 0.4231(6) 0.5688(3) 0.3938(3) 0.0426(16) Uani 1 1 d . B .
C10 C 0.2092(6) 0.5305(3) 0.4037(3) 0.0421(16) Uani 1 1 d . B .
C1 C 0.4437(6) 0.4680(3) 0.2948(2) 0.0431(16) Uani 1 1 d . . .
C2 C 0.4503(7) 0.5158(4) 0.2571(3) 0.061(2) Uani 1 1 d . B .
C3 C 0.5775(6) 0.5286(3) 0.3071(3) 0.054(2) Uani 1 1 d . . .
C4 C 0.5347(5) 0.4747(3) 0.3215(3) 0.0405(15) Uani 1 1 d . B .
C5 C 0.5802(5) 0.4282(3) 0.3418(2) 0.0373(14) Uani 1 1 d D . .
C6 C 0.6774(5) 0.4331(3) 0.3584(3) 0.0384(15) Uani 1 1 d . B .
C7 C 0.7336(5) 0.3922(3) 0.3778(3) 0.0432(16) Uani 1 1 d . . .
C8 C 0.7182(5) 0.3293(3) 0.3890(3) 0.0444(16) Uani 1 1 d . B .
C11 C 0.1821(7) 0.6163(3) 0.3119(4) 0.059(2) Uani 1 1 d . B .
H11 H 0.1221 0.601 0.3113 0.07 Uiso 1 1 calc R . .
C12 C 0.2573(6) 0.5990(3) 0.2830(3) 0.051(2) Uani 1 1 d . B .
H12 H 0.2555 0.5697 0.2594 0.061 Uiso 1 1 calc R . .
C13 C 0.3366(6) 0.6322(3) 0.2950(3) 0.0507(19) Uani 1 1 d . B .
H13 H 0.3956 0.6291 0.2809 0.061 Uiso 1 1 calc R . .
C14 C 0.3095(7) 0.6712(3) 0.3324(3) 0.057(2) Uani 1 1 d . B .
H14 H 0.3477 0.6984 0.3477 0.069 Uiso 1 1 calc R . .
C15 C 0.2143(7) 0.6618(3) 0.3424(4) 0.063(3) Uani 1 1 d . B .
H15 H 0.1786 0.682 0.3653 0.076 Uiso 1 1 calc R . .
C16 C 0.2471(6) 0.4547(3) 0.2875(2) 0.0424(16) Uani 1 1 d . B .
C17 C 0.2626(6) 0.4033(3) 0.2586(2) 0.0481(19) Uani 1 1 d . B .
H17 H 0.3172 0.3934 0.242 0.058 Uiso 1 1 calc R . .
C18 C 0.1800(8) 0.3710(4) 0.2600(3) 0.061(2) Uani 1 1 d . B .
H18 H 0.1711 0.3349 0.2453 0.073 Uiso 1 1 calc R . .
C19 C 0.1120(6) 0.4022(4) 0.2874(3) 0.056(2) Uani 1 1 d . B .
H19 H 0.0512 0.3898 0.2935 0.067 Uiso 1 1 calc R . .
C20 C 0.1515(6) 0.4554(3) 0.3043(3) 0.0454(17) Uani 1 1 d . B .
H20 H 0.122 0.4845 0.3222 0.054 Uiso 1 1 calc R . .
C21 C 0.1997(5) 0.3609(3) 0.4200(3) 0.0389(15) Uani 1 1 d . A .
H21 H 0.1684 0.385 0.442 0.047 Uiso 1 1 calc R . .
C22 C 0.2973(5) 0.3593(3) 0.4201(2) 0.0370(14) Uani 1 1 d . A .
C23 C 0.3442(5) 0.3295(3) 0.3824(3) 0.0405(15) Uani 1 1 d . A .
H23 H 0.4081 0.3351 0.3785 0.049 Uiso 1 1 calc R . .
C24 C 0.2969(5) 0.2913(3) 0.3501(3) 0.0435(16) Uani 1 1 d . A .
C25 C 0.1982(5) 0.2893(3) 0.3544(3) 0.0413(16) Uani 1 1 d . A .
H25 H 0.1654 0.2627 0.3353 0.05 Uiso 1 1 calc R . .
C26 C 0.1481(5) 0.3260(3) 0.3863(3) 0.0399(15) Uani 1 1 d . A .
C27 C 0.3537(6) 0.3859(3) 0.4629(2) 0.0410(16) Uani 1 1 d . . .
C28 C 0.4224(6) 0.4319(3) 0.4462(3) 0.0515(19) Uani 1 1 d . B .
H28A H 0.4604 0.4167 0.4201 0.077 Uiso 1 1 calc R . .
H28B H 0.4613 0.443 0.4735 0.077 Uiso 1 1 calc R . .
H28C H 0.3888 0.4653 0.4346 0.077 Uiso 1 1 calc R . .
C29 C 0.2903(7) 0.4128(5) 0.5023(3) 0.067(3) Uani 1 1 d . B .
H29A H 0.3278 0.4323 0.5265 0.1 Uiso 1 1 calc R . .
H29B H 0.2545 0.3828 0.518 0.1 Uiso 1 1 calc R . .
H29C H 0.2488 0.4402 0.4871 0.1 Uiso 1 1 calc R . .
C30 C 0.4051(9) 0.3352(4) 0.4875(4) 0.082(4) Uani 1 1 d . B .
H30A H 0.4358 0.3124 0.4627 0.124 Uiso 1 1 calc R . .
H30B H 0.361 0.3114 0.5049 0.124 Uiso 1 1 calc R . .
H30C H 0.4505 0.35 0.5103 0.124 Uiso 1 1 calc R . .
C31 C 0.3520(9) 0.2453(6) 0.3232(5) 0.042(3) Uiso 0.7 1 d P A 1
C32 C 0.4194(10) 0.2752(6) 0.2851(5) 0.059(3) Uiso 0.7 1 d P A 1
H32A H 0.3836 0.2911 0.2585 0.089 Uiso 0.7 1 calc PR A 1
H32B H 0.4625 0.247 0.2725 0.089 Uiso 0.7 1 calc PR A 1
H32C H 0.4534 0.3057 0.3012 0.089 Uiso 0.7 1 calc PR A 1
C33 C 0.2892(10) 0.2059(6) 0.2922(5) 0.063(3) Uiso 0.7 1 d P A 1
H33A H 0.2446 0.1871 0.3133 0.095 Uiso 0.7 1 calc PR A 1
H33B H 0.3267 0.1771 0.276 0.095 Uiso 0.7 1 calc PR A 1
H33C H 0.257 0.2288 0.268 0.095 Uiso 0.7 1 calc PR A 1
C34 C 0.4074(10) 0.2072(6) 0.3587(5) 0.059(3) Uiso 0.7 1 d P A 1
H34A H 0.4581 0.2292 0.3723 0.089 Uiso 0.7 1 calc PR A 1
H34B H 0.4316 0.1742 0.3413 0.089 Uiso 0.7 1 calc PR A 1
H34C H 0.3672 0.1942 0.3848 0.089 Uiso 0.7 1 calc PR A 1
C31B C 0.349(2) 0.2517(12) 0.3077(12) 0.040(7) Uiso 0.3 1 d P A 2
C32B C 0.451(2) 0.2670(12) 0.3020(11) 0.047(6) Uiso 0.3 1 d P A 2
H32D H 0.4805 0.2399 0.2801 0.071 Uiso 0.3 1 calc PR A 2
H32E H 0.4812 0.2654 0.3337 0.071 Uiso 0.3 1 calc PR A 2
H32F H 0.4569 0.3056 0.2888 0.071 Uiso 0.3 1 calc PR A 2
C33B C 0.302(3) 0.2489(17) 0.2566(14) 0.079(10) Uiso 0.3 1 d P A 2
H33D H 0.3011 0.2871 0.2423 0.118 Uiso 0.3 1 calc PR A 2
H33E H 0.2397 0.2347 0.26 0.118 Uiso 0.3 1 calc PR A 2
H33F H 0.3372 0.2233 0.2356 0.118 Uiso 0.3 1 calc PR A 2
C34B C 0.338(3) 0.192(2) 0.3310(17) 0.099(13) Uiso 0.3 1 d P A 2
H34D H 0.2735 0.1798 0.3289 0.149 Uiso 0.3 1 calc PR A 2
H34E H 0.3562 0.1932 0.365 0.149 Uiso 0.3 1 calc PR A 2
H34F H 0.376 0.1642 0.3137 0.149 Uiso 0.3 1 calc PR A 2
C35 C 0.0429(5) 0.3199(3) 0.3954(4) 0.053(2) Uani 1 1 d . . .
C36 C -0.0047(6) 0.3787(4) 0.4024(4) 0.065(3) Uani 1 1 d . B .
H36A H -0.0687 0.3728 0.4115 0.098 Uiso 1 1 calc R . .
H36B H -0.0019 0.4003 0.3722 0.098 Uiso 1 1 calc R . .
H36C H 0.0267 0.4 0.428 0.098 Uiso 1 1 calc R . .
C37 C -0.0066(6) 0.2872(4) 0.3527(4) 0.060(2) Uani 1 1 d . B .
H37A H 0.0158 0.2479 0.3514 0.091 Uiso 1 1 calc R . .
H37B H 0.0066 0.3063 0.3221 0.091 Uiso 1 1 calc R . .
H37C H -0.0727 0.2871 0.3584 0.091 Uiso 1 1 calc R . .
C38 C 0.0311(7) 0.2846(4) 0.4425(3) 0.060(2) Uani 1 1 d . B .
H38A H 0.0587 0.3051 0.4696 0.091 Uiso 1 1 calc R . .
H38B H 0.0613 0.2476 0.4387 0.091 Uiso 1 1 calc R . .
H38C H -0.0341 0.2787 0.4488 0.091 Uiso 1 1 calc R . .
P2 P 0.2947(11) 0.6267(7) 0.4431(6) 0.040(3) Uani 0.5 1 d P B 1
C39 C 0.3112(14) 0.5737(8) 0.5001(7) 0.041(5) Uiso 0.5 1 d P B 1
H39A H 0.3109 0.5958 0.5301 0.061 Uiso 0.5 1 calc PR B 1
H39B H 0.3696 0.5535 0.4971 0.061 Uiso 0.5 1 calc PR B 1
H39C H 0.2611 0.546 0.5008 0.061 Uiso 0.5 1 calc PR B 1
C40 C 0.3767(13) 0.6904(7) 0.4496(7) 0.048(4) Uiso 0.5 1 d P B 1
H40A H 0.3501 0.7238 0.4338 0.072 Uiso 0.5 1 calc PR B 1
H40B H 0.4354 0.6812 0.4345 0.072 Uiso 0.5 1 calc PR B 1
H40C H 0.3862 0.6986 0.484 0.072 Uiso 0.5 1 calc PR B 1
C41 C 0.1855(13) 0.6611(8) 0.4635(7) 0.052(4) Uiso 0.5 1 d P B 1
H41A H 0.1907 0.6717 0.4977 0.077 Uiso 0.5 1 calc PR B 1
H41B H 0.1347 0.6343 0.4594 0.077 Uiso 0.5 1 calc PR B 1
H41C H 0.174 0.6952 0.4441 0.077 Uiso 0.5 1 calc PR B 1
P2B P 0.2795(13) 0.6235(9) 0.4526(6) 0.044(3) Uani 0.5 1 d P B 2
C41B C 0.1623(13) 0.6398(8) 0.4728(7) 0.053(4) Uiso 0.5 1 d P B 2
H41D H 0.1234 0.6063 0.4682 0.079 Uiso 0.5 1 calc PR B 2
H41E H 0.138 0.6716 0.4538 0.079 Uiso 0.5 1 calc PR B 2
H41F H 0.1632 0.6502 0.507 0.079 Uiso 0.5 1 calc PR B 2
C40B C 0.3421(12) 0.6870(7) 0.4613(6) 0.042(3) Uiso 0.5 1 d P B 2
H40D H 0.349 0.6943 0.496 0.063 Uiso 0.5 1 calc PR B 2
H40E H 0.3095 0.7188 0.4462 0.063 Uiso 0.5 1 calc PR B 2
H40F H 0.4027 0.6832 0.4465 0.063 Uiso 0.5 1 calc PR B 2
C39B C 0.3316(15) 0.5827(9) 0.4960(8) 0.047(5) Uiso 0.5 1 d P B 2
H39D H 0.3893 0.5676 0.4833 0.071 Uiso 0.5 1 calc PR B 2
H39E H 0.2913 0.551 0.5048 0.071 Uiso 0.5 1 calc PR B 2
H39F H 0.3438 0.606 0.5246 0.071 Uiso 0.5 1 calc PR B 2
C42 C 0.8488(10) 0.5729(4) 0.3832(4) 0.084(3) Uani 1 1 d . . .
H42A H 0.8509 0.5606 0.349 0.101 Uiso 1 1 calc R . .
H42B H 0.784 0.5796 0.3919 0.101 Uiso 1 1 calc R . .
Cl1 Cl 0.8940(3) 0.51849(15) 0.4203(2) 0.148(2) Uani 1 1 d . . .
Cl2 Cl 0.9096(5) 0.63533(17) 0.3899(2) 0.177(3) Uani 1 1 d . . .
H5 H 0.504(11) 0.377(4) 0.314(4) 0.213 Uiso 1 1 d D . .
H6 H 0.702(15) 0.467(9) 0.350(7) 0.213 Uiso 1 1 d . . .
H7 H 0.791(15) 0.405(9) 0.387(8) 0.213 Uiso 1 1 d . . .
H4 H 0.606(12) 0.326(8) 0.351(5) 0.213 Uiso 1 1 d D . .

loop_
_atom_site_aniso_label
_atom_site_aniso_U_11
_atom_site_aniso_U_22
_atom_site_aniso_U_33
_atom_site_aniso_U_23
_atom_site_aniso_U_13
_atom_site_aniso_U_12
Mo1 0.0436(3) 0.0236(2) 0.0379(3) -0.00145(19) -0.0080(2) 0.0036(2)
Mo2 0.0463(3) 0.0258(3) 0.0337(3) 0.00063(19) -0.0117(2) -0.0025(2)
P1 0.0401(9) 0.0254(7) 0.0288(7) 0.0012(6) -0.0032(6) 0.0019(6)
O9 0.046(3) 0.046(3) 0.054(3) -0.010(2) -0.016(3) 0.002(2)
O10 0.056(3) 0.064(4) 0.057(3) -0.004(3) 0.011(3) -0.004(3)
O2 0.084(5) 0.119(6) 0.047(4) 0.036(4) 0.007(3) 0.024(5)
O1 0.067(4) 0.061(4) 0.074(4) 0.037(3) 0.023(3) 0.011(3)
O3 0.060(4) 0.041(3) 0.096(5) 0.013(3) 0.020(4) -0.008(3)
O5 0.041(3) 0.030(2) 0.065(3) 0.000(2) -0.003(2) -0.002(2)
O8 0.051(3) 0.048(3) 0.081(4) 0.008(3) -0.014(3) 0.003(3)
O4 0.050(3) 0.034(3) 0.111(5) 0.006(3) -0.026(3) 0.000(2)
C9 0.059(5) 0.024(3) 0.044(4) -0.002(3) -0.011(3) 0.002(3)
C10 0.050(4) 0.036(3) 0.040(4) -0.003(3) -0.002(3) 0.005(3)
C1 0.057(4) 0.042(4) 0.030(3) 0.005(3) 0.007(3) 0.011(3)
C2 0.069(6) 0.069(6) 0.044(5) 0.017(4) 0.017(4) 0.021(5)
C3 0.059(5) 0.042(4) 0.059(5) 0.010(4) 0.017(4) 0.006(4)
C4 0.052(4) 0.028(3) 0.041(4) 0.001(3) 0.012(3) -0.001(3)
C5 0.047(4) 0.028(3) 0.037(3) -0.005(3) 0.010(3) -0.002(3)
C6 0.036(3) 0.037(3) 0.042(4) -0.002(3) 0.007(3) -0.002(3)
C7 0.041(4) 0.043(4) 0.046(4) 0.000(3) 0.003(3) -0.003(3)
C8 0.041(4) 0.042(4) 0.050(4) -0.002(3) 0.000(3) 0.003(3)
C11 0.062(5) 0.038(4) 0.077(6) 0.021(4) -0.033(5) 0.003(4)
C12 0.071(6) 0.034(3) 0.049(4) 0.012(3) -0.018(4) 0.002(4)
C13 0.061(5) 0.034(4) 0.056(5) 0.018(3) -0.009(4) -0.003(3)
C14 0.076(6) 0.021(3) 0.075(6) 0.010(3) -0.026(5) -0.005(3)
C15 0.088(7) 0.034(4) 0.069(5) 0.008(4) -0.016(5) 0.028(4)
C16 0.056(4) 0.040(4) 0.031(3) 0.010(3) -0.009(3) 0.000(3)
C17 0.076(6) 0.045(4) 0.023(3) -0.001(3) -0.013(3) 0.003(4)
C18 0.101(8) 0.044(4) 0.038(4) 0.001(3) -0.025(4) -0.012(5)
C19 0.058(5) 0.048(4) 0.062(5) 0.014(4) -0.037(4) -0.012(4)
C20 0.053(4) 0.037(3) 0.046(4) 0.011(3) -0.018(3) 0.002(3)
C21 0.039(4) 0.034(3) 0.044(4) 0.005(3) -0.004(3) 0.000(3)
C22 0.047(4) 0.028(3) 0.036(3) 0.010(3) -0.008(3) -0.004(3)
C23 0.041(4) 0.029(3) 0.051(4) 0.005(3) -0.010(3) -0.004(3)
C24 0.049(4) 0.021(3) 0.060(4) -0.002(3) -0.011(4) 0.000(3)
C25 0.047(4) 0.021(3) 0.056(4) 0.003(3) -0.016(3) -0.004(3)
C26 0.044(4) 0.030(3) 0.046(4) 0.011(3) -0.004(3) -0.003(3)
C27 0.056(4) 0.037(3) 0.029(3) 0.005(3) -0.017(3) -0.007(3)
C28 0.059(5) 0.052(4) 0.044(4) -0.007(3) -0.015(4) -0.018(4)
C29 0.063(6) 0.089(7) 0.048(5) -0.014(5) 0.003(4) -0.013(5)
C30 0.129(10) 0.052(5) 0.065(6) 0.012(4) -0.052(6) -0.001(6)
C35 0.037(4) 0.040(4) 0.081(6) 0.007(4) -0.009(4) -0.004(3)
C36 0.045(5) 0.047(4) 0.103(8) -0.009(5) -0.011(5) -0.001(4)
C37 0.050(5) 0.045(4) 0.087(6) 0.003(4) -0.010(5) -0.009(4)
C38 0.055(5) 0.056(5) 0.070(6) 0.006(4) 0.010(4) -0.006(4)
P2 0.049(6) 0.039(4) 0.031(6) -0.012(3) -0.004(4) 0.022(4)
P2B 0.055(5) 0.047(3) 0.031(5) -0.012(3) 0.010(3) 0.004(3)
C42 0.111(10) 0.061(6) 0.080(7) -0.022(5) 0.019(7) -0.012(6)
Cl1 0.116(3) 0.0603(17) 0.269(6) 0.011(3) 0.025(4) 0.0158(19)
Cl2 0.241(6) 0.077(2) 0.215(6) 0.029(3) -0.061(5) -0.074(3)

loop_
_atom_type_symbol
_atom_type_description
_atom_type_scat_dispersion_real
_atom_type_scat_dispersion_imag
_atom_type_scat_source
C C 0.0181 0.0091 'International Tables Vol C Tables 4.2.6.8 and 6.1.1.4'
H H 0 0 'International Tables Vol C Tables 4.2.6.8 and 6.1.1.4'
Mo Mo -0.0483 2.7339 'International Tables Vol C Tables 4.2.6.8 and 6.1.1.4'
O O 0.0492 0.0322 'International Tables Vol C Tables 4.2.6.8 and 6.1.1.4'
P P 0.2955 0.4335 'International Tables Vol C Tables 4.2.6.8 and 6.1.1.4'
Cl Cl 0.3639 0.7018 'International Tables Vol C Tables 4.2.6.8 and 6.1.1.4'

loop_
_geom_angle_atom_site_label_1
_geom_angle_atom_site_label_2
_geom_angle_atom_site_label_3
_geom_angle
C10 Mo1 C9 107.7(3)
C10 Mo1 C14 140.9(3)
C9 Mo1 C14 100.8(3)
C10 Mo1 C15 106.5(4)
C9 Mo1 C15 131.8(3)
C14 Mo1 C15 35.4(3)
C10 Mo1 C13 151.9(3)
C9 Mo1 C13 99.0(3)
C14 Mo1 C13 35.3(3)
C15 Mo1 C13 58.6(3)
C10 Mo1 C12 117.4(3)
C9 Mo1 C12 127.8(3)
C14 Mo1 C12 58.2(3)
C15 Mo1 C12 57.7(3)
C13 Mo1 C12 35.0(3)
C10 Mo1 C11 95.2(3)
C9 Mo1 C11 157.1(3)
C14 Mo1 C11 58.9(3)
C15 Mo1 C11 35.2(3)
C13 Mo1 C11 58.5(3)
C12 Mo1 C11 34.5(3)
C10 Mo1 P2 77.7(5)
C9 Mo1 P2 73.7(4)
C14 Mo1 P2 85.5(4)
C15 Mo1 P2 81.6(4)
C13 Mo1 P2 119.1(4)
C12 Mo1 P2 138.8(4)
C11 Mo1 P2 111.8(4)
C10 Mo1 P1 77.9(2)
C9 Mo1 P1 81.45(19)
C14 Mo1 P1 133.5(3)
C15 Mo1 P1 138.9(2)
C13 Mo1 P1 98.2(2)
C12 Mo1 P1 83.5(2)
C11 Mo1 P1 104.5(2)
P2 Mo1 P1 137.5(4)
C10 Mo1 P2B 71.5(5)
C9 Mo1 P2B 77.1(5)
C14 Mo1 P2B 89.9(5)
C15 Mo1 P2B 82.7(5)
C13 Mo1 P2B 124.2(5)
C12 Mo1 P2B 140.4(5)
C11 Mo1 P2B 110.7(5)
P2 Mo1 P2B 6.3(9)
P1 Mo1 P2B 134.6(4)
C16 Mo2 C26 147.7(3)
C16 Mo2 C17 37.9(3)
C26 Mo2 C17 140.1(3)
C16 Mo2 C25 149.6(3)
C26 Mo2 C25 36.4(3)
C17 Mo2 C25 115.0(3)
C16 Mo2 C23 134.8(3)
C26 Mo2 C23 77.0(3)
C17 Mo2 C23 120.9(3)
C25 Mo2 C23 64.2(2)
C16 Mo2 C24 140.4(3)
C26 Mo2 C24 66.5(3)
C17 Mo2 C24 105.7(3)
C25 Mo2 C24 36.4(3)
C23 Mo2 C24 36.2(2)
C16 Mo2 C20 37.6(3)
C26 Mo2 C20 110.3(3)
C17 Mo2 C20 62.2(3)
C25 Mo2 C20 129.4(3)
C23 Mo2 C20 165.1(3)
C24 Mo2 C20 158.5(3)
C16 Mo2 C18 61.2(3)
C26 Mo2 C18 104.9(3)
C17 Mo2 C18 35.7(3)
C25 Mo2 C18 88.4(3)
C23 Mo2 C18 131.4(3)
C24 Mo2 C18 98.8(3)
C20 Mo2 C18 60.7(3)
C16 Mo2 C21 141.5(3)
C26 Mo2 C21 36.3(2)
C17 Mo2 C21 175.1(3)
C25 Mo2 C21 63.8(3)
C23 Mo2 C21 63.4(3)
C24 Mo2 C21 76.3(3)
C20 Mo2 C21 114.4(3)
C18 Mo2 C21 140.0(3)
C16 Mo2 C19 60.9(3)
C26 Mo2 C19 90.4(3)
C17 Mo2 C19 60.2(3)
C25 Mo2 C19 95.7(3)
C23 Mo2 C19 158.9(3)
C24 Mo2 C19 123.1(3)
C20 Mo2 C19 36.0(3)
C18 Mo2 C19 35.7(4)
C21 Mo2 C19 115.0(3)
C16 Mo2 C22 137.0(2)
C26 Mo2 C22 63.2(2)
C17 Mo2 C22 150.7(3)
C25 Mo2 C22 73.1(2)
C23 Mo2 C22 34.6(3)
C24 Mo2 C22 63.0(3)
C20 Mo2 C22 136.2(3)
C18 Mo2 C22 160.7(3)
C21 Mo2 C22 34.2(2)
C19 Mo2 C22 149.1(3)
C16 Mo2 P1 43.1(2)
C26 Mo2 P1 146.32(19)
C17 Mo2 P1 70.8(2)
C25 Mo2 P1 162.74(19)
C23 Mo2 P1 98.71(17)
C24 Mo2 P1 127.4(2)
C20 Mo2 P1 67.9(2)
C18 Mo2 P1 102.7(2)
C21 Mo2 P1 111.73(17)
C19 Mo2 P1 101.0(2)
C22 Mo2 P1 94.16(16)
C16 P1 C1 99.9(4)
C16 P1 Mo1 112.7(3)
C1 P1 Mo1 117.4(2)
C16 P1 Mo2 56.2(2)
C1 P1 Mo2 111.4(2)
Mo1 P1 Mo2 131.20(7)
C2 O1 C3 110.6(6)
C5 O5 H5 104(4)
C8 O4 H4 114(10)
O9 C9 Mo1 172.7(6)
O10 C10 Mo1 174.7(7)
C4 C1 C2 101.5(7)
C4 C1 P1 117.8(5)
C2 C1 P1 108.8(5)
O2 C2 O1 121.9(9)
O2 C2 C1 128.0(10)
O1 C2 C1 110.1(7)
O3 C3 O1 117.8(7)
O3 C3 C4 135.2(9)
O1 C3 C4 106.9(8)
C5 C4 C3 125.5(7)
C5 C4 C1 121.9(6)
C3 C4 C1 109.2(7)
O5 C5 C4 119.6(7)
O5 C5 C6 119.3(6)
C4 C5 C6 121.0(6)
C7 C6 C5 129.3(7)
C7 C6 H6 119(10)
C5 C6 H6 112(10)
C6 C7 C8 131.9(7)
C6 C7 H7 115(10)
C8 C7 H7 113(10)
O8 C8 O4 122.6(7)
O8 C8 C7 118.4(7)
O4 C8 C7 118.9(7)
C12 C11 C15 106.9(8)
C12 C11 Mo1 72.6(4)
C15 C11 Mo1 71.4(4)
C12 C11 H11 126.6
C15 C11 H11 126.6
Mo1 C11 H11 121.2
C11 C12 C13 109.8(8)
C11 C12 Mo1 72.9(5)
C13 C12 Mo1 72.2(4)
C11 C12 H12 125.1
C13 C12 H12 125.1
Mo1 C12 H12 121.5
C12 C13 C14 106.8(8)
C12 C13 Mo1 72.8(4)
C14 C13 Mo1 71.2(5)
C12 C13 H13 126.6
C14 C13 H13 126.6
Mo1 C13 H13 121.2
C15 C14 C13 107.9(8)
C15 C14 Mo1 72.8(4)
C13 C14 Mo1 73.5(4)
C15 C14 H14 126
C13 C14 H14 126
Mo1 C14 H14 119.5
C14 C15 C11 108.5(9)
C14 C15 Mo1 71.8(4)
C11 C15 Mo1 73.4(4)
C14 C15 H15 125.7
C11 C15 H15 125.7
Mo1 C15 H15 120.8
C17 C16 C20 109.1(7)
C17 C16 P1 121.0(6)
C20 C16 P1 114.9(5)
C17 C16 Mo2 74.1(4)
C20 C16 Mo2 75.7(4)
P1 C16 Mo2 80.7(3)
C18 C17 C16 107.0(8)
C18 C17 Mo2 74.3(5)
C16 C17 Mo2 67.9(4)
C18 C17 H17 126.5
C16 C17 H17 126.5
Mo2 C17 H17 122.9
C17 C18 C19 109.0(7)
C17 C18 Mo2 70.0(4)
C19 C18 Mo2 72.9(4)
C17 C18 H18 125.5
C19 C18 H18 125.5
Mo2 C18 H18 123.2
C18 C19 C20 109.2(8)
C18 C19 Mo2 71.4(5)
C20 C19 Mo2 70.6(4)
C18 C19 H19 125.4
C20 C19 H19 125.4
Mo2 C19 H19 124.3
C19 C20 C16 105.5(7)
C19 C20 Mo2 73.5(4)
C16 C20 Mo2 66.7(4)
C19 C20 H20 127.3
C16 C20 H20 127.3
Mo2 C20 H20 124.2
C22 C21 C26 120.4(7)
C22 C21 Mo2 76.8(4)
C26 C21 Mo2 68.7(4)
C22 C21 H21 119.8
C26 C21 H21 119.8
Mo2 C21 H21 126.6
C21 C22 C23 119.3(6)
C21 C22 C27 121.1(7)
C23 C22 C27 119.4(7)
C21 C22 Mo2 69.1(4)
C23 C22 Mo2 67.1(4)
C27 C22 Mo2 141.3(4)
C22 C23 C24 121.7(7)
C22 C23 Mo2 78.4(4)
C24 C23 Mo2 72.1(4)
C22 C23 H23 119.2
C24 C23 H23 119.2
Mo2 C23 H23 121.5
C23 C24 C25 116.5(7)
C23 C24 C31 119.0(8)
C25 C24 C31 122.6(7)
C23 C24 C31B 124.0(12)
C25 C24 C31B 119.4(12)
C23 C24 Mo2 71.8(4)
C25 C24 Mo2 71.0(4)
C31 C24 Mo2 140.6(7)
C31B C24 Mo2 125.5(12)
C26 C25 C24 122.7(6)
C26 C25 Mo2 71.1(4)
C24 C25 Mo2 72.6(4)
C26 C25 H25 118.7
C24 C25 H25 118.7
Mo2 C25 H25 130.5
C25 C26 C21 117.9(7)
C25 C26 C35 123.1(7)
C21 C26 C35 117.3(7)
C25 C26 Mo2 72.5(4)
C21 C26 Mo2 75.1(4)
C35 C26 Mo2 135.5(5)
C28 C27 C30 110.6(8)
C28 C27 C29 108.1(7)
C30 C27 C29 106.8(8)
C28 C27 C22 113.3(6)
C30 C27 C22 106.0(6)
C29 C27 C22 112.0(7)
C27 C28 H28A 109.5
C27 C28 H28B 109.5
H28A C28 H28B 109.5
C27 C28 H28C 109.5
H28A C28 H28C 109.5
H28B C28 H28C 109.5
C27 C29 H29A 109.5
C27 C29 H29B 109.5
H29A C29 H29B 109.5
C27 C29 H29C 109.5
H29A C29 H29C 109.5
H29B C29 H29C 109.5
C27 C30 H30A 109.5
C27 C30 H30B 109.5
H30A C30 H30B 109.5
C27 C30 H30C 109.5
H30A C30 H30C 109.5
H30B C30 H30C 109.5
C24 C31 C34 111.8(11)
C24 C31 C33 111.9(10)
C34 C31 C33 108.2(11)
C24 C31 C32 109.4(10)
C34 C31 C32 110.3(11)
C33 C31 C32 105.1(11)
C32B C31B C34B 111(3)
C32B C31B C33B 110(3)
C34B C31B C33B 107(3)
C32B C31B C24 112(2)
C34B C31B C24 99(3)
C33B C31B C24 117(2)
C31B C32B H32D 109.5
C31B C32B H32E 109.5
H32D C32B H32E 109.5
C31B C32B H32F 109.5
H32D C32B H32F 109.5
H32E C32B H32F 109.5
C31B C33B H33D 109.5
C31B C33B H33E 109.5
H33D C33B H33E 109.5
C31B C33B H33F 109.5
H33D C33B H33F 109.5
H33E C33B H33F 109.5
C31B C34B H34D 109.5
C31B C34B H34E 109.5
H34D C34B H34E 109.5
C31B C34B H34F 109.5
H34D C34B H34F 109.5
H34E C34B H34F 109.5
C38 C35 C36 108.6(8)
C38 C35 C26 107.1(7)
C36 C35 C26 112.2(6)
C38 C35 C37 108.3(7)
C36 C35 C37 108.6(7)
C26 C35 C37 111.9(8)
C35 C36 H36A 109.5
C35 C36 H36B 109.5
H36A C36 H36B 109.5
C35 C36 H36C 109.5
H36A C36 H36C 109.5
H36B C36 H36C 109.5
C35 C37 H37A 109.5
C35 C37 H37B 109.5
H37A C37 H37B 109.5
C35 C37 H37C 109.5
H37A C37 H37C 109.5
H37B C37 H37C 109.5
C35 C38 H38A 109.5
C35 C38 H38B 109.5
H38A C38 H38B 109.5
C35 C38 H38C 109.5
H38A C38 H38C 109.5
H38B C38 H38C 109.5
C41 P2 C40 99.5(11)
C41 P2 C39 97.5(11)
C40 P2 C39 109.3(12)
C41 P2 Mo1 118.4(10)
C40 P2 Mo1 115.8(9)
C39 P2 Mo1 114.1(10)
C39B P2B C40B 98.5(14)
C39B P2B C41B 108.5(12)
C40B P2B C41B 105.4(13)
C39B P2B Mo1 112.2(11)
C40B P2B Mo1 114.1(9)
C41B P2B Mo1 116.5(11)
P2B C41B H41D 109.5
P2B C41B H41E 109.5
H41D C41B H41E 109.5
P2B C41B H41F 109.5
H41D C41B H41F 109.5
H41E C41B H41F 109.5
P2B C40B H40D 109.5
P2B C40B H40E 109.5
H40D C40B H40E 109.5
P2B C40B H40F 109.5
H40D C40B H40F 109.5
H40E C40B H40F 109.5
P2B C39B H39D 109.5
P2B C39B H39E 109.5
H39D C39B H39E 109.5
P2B C39B H39F 109.5
H39D C39B H39F 109.5
H39E C39B H39F 109.5
Cl2 C42 Cl1 111.2(8)
Cl2 C42 H42A 109.4
Cl1 C42 H42A 109.4
Cl2 C42 H42B 109.4
Cl1 C42 H42B 109.4
H42A C42 H42B 108

loop_
_geom_bond_atom_site_label_1
_geom_bond_atom_site_label_2
_geom_bond_distance
Mo1 C10 1.977(8)
Mo1 C9 1.987(8)
Mo1 C14 2.308(7)
Mo1 C15 2.322(7)
Mo1 C13 2.337(8)
Mo1 C12 2.345(8)
Mo1 C11 2.348(7)
Mo1 P2 2.376(17)
Mo1 P1 2.5425(16)
Mo1 P2B 2.589(18)
Mo2 C16 2.170(7)
Mo2 C26 2.242(7)
Mo2 C17 2.252(7)
Mo2 C25 2.261(6)
Mo2 C23 2.279(7)
Mo2 C24 2.282(7)
Mo2 C20 2.290(7)
Mo2 C18 2.307(7)
Mo2 C21 2.326(7)
Mo2 C19 2.328(7)
Mo2 C22 2.424(6)
Mo2 P1 2.5769(17)
P1 C16 1.785(7)
P1 C1 1.923(8)
O9 C9 1.146(9)
O10 C10 1.150(9)
O2 C2 1.205(11)
O1 C2 1.361(12)
O1 C3 1.426(11)
O3 C3 1.196(11)
O5 C5 1.285(8)
O5 H5 0.96(2)
O8 C8 1.218(9)
O4 C8 1.295(10)
O4 H4 0.96(2)
C1 C4 1.499(11)
C1 C2 1.506(11)
C3 C4 1.440(10)
C4 C5 1.370(10)
C5 C6 1.467(10)
C6 C7 1.346(11)
C6 H6 0.9(2)
C7 C8 1.496(11)
C7 H7 0.9(2)
C11 C12 1.390(13)
C11 C15 1.411(13)
C11 H11 0.93
C12 C13 1.409(12)
C12 H12 0.93
C13 C14 1.409(13)
C13 H13 0.93
C14 C15 1.408(14)
C14 H14 0.93
C15 H15 0.93
C16 C17 1.439(10)
C16 C20 1.443(11)
C17 C18 1.398(13)
C17 H17 0.93
C18 C19 1.422(14)
C18 H18 0.93
C19 C20 1.426(11)
C19 H19 0.93
C20 H20 0.93
C21 C22 1.399(10)
C21 C26 1.425(10)
C21 H21 0.93
C22 C23 1.403(10)
C22 C27 1.541(9)
C23 C24 1.415(10)
C23 H23 0.93
C24 C25 1.419(11)
C24 C31 1.509(14)
C24 C31B 1.65(3)
C25 C26 1.406(11)
C25 H25 0.93
C26 C35 1.533(11)
C27 C28 1.515(10)
C27 C30 1.534(11)
C27 C29 1.534(12)
C28 H28A 0.96
C28 H28B 0.96
C28 H28C 0.96
C29 H29A 0.96
C29 H29B 0.96
C29 H29C 0.96
C30 H30A 0.96
C30 H30B 0.96
C30 H30C 0.96
C31 C34 1.524(19)
C31 C33 1.529(18)
C31 C32 1.573(19)
C32 H32A 0.96
C32 H32B 0.96
C32 H32C 0.96
C33 H33A 0.96
C33 H33B 0.96
C33 H33C 0.96
C34 H34A 0.96
C34 H34B 0.96
C34 H34C 0.96
C31B C32B 1.52(4)
C31B C34B 1.53(5)
C31B C33B 1.54(5)
C32B H32D 0.96
C32B H32E 0.96
C32B H32F 0.96
C33B H33D 0.96
C33B H33E 0.96
C33B H33F 0.96
C34B H34D 0.96
C34B H34E 0.96
C34B H34F 0.96
C35 C38 1.523(12)
C35 C36 1.528(11)
C35 C37 1.552(12)
C36 H36A 0.96
C36 H36B 0.96
C36 H36C 0.96
C37 H37A 0.96
C37 H37B 0.96
C37 H37C 0.96
C38 H38A 0.96
C38 H38B 0.96
C38 H38C 0.96
P2 C41 1.84(2)
P2 C40 1.89(3)
P2 C39 1.98(2)
C39 H39A 0.96
C39 H39B 0.96
C39 H39C 0.96
C40 H40A 0.96
C40 H40B 0.96
C40 H40C 0.96
C41 H41A 0.96
C41 H41B 0.96
C41 H41C 0.96
P2B C39B 1.68(3)
P2B C40B 1.73(3)
P2B C41B 1.81(2)
C41B H41D 0.96
C41B H41E 0.96
C41B H41F 0.96
C40B H40D 0.96
C40B H40E 0.96
C40B H40F 0.96
C39B H39D 0.96
C39B H39E 0.96
C39B H39F 0.96
C42 Cl2 1.692(11)
C42 Cl1 1.730(13)
C42 H42A 0.97
C42 H42B 0.97
